data_7107722
loop_
_publ_author_name
'Jin Tong'
'Shu-Yan Yu'
'Hui Li'

_publ_section_title
;
 Programmable Self-Assembly of Homo- or Hetero- Metallomacrocycles using
 4-(1H-pyrazolyl-4-yl)pyridine
;
_journal_name_full Chem.Commun.
_journal_page_first 5343
_journal_paper_doi 10.1039/c2cc31234d
_journal_volume 48
_journal_year 2012
_chemical_formula_moiety 'C92 H72 N24 Pd2 Pt4, H1.20 O0.60, 8(N O3), 7.4(H2 O)'
_chemical_formula_sum 'C92 H88 N32 O32 Pd2 Pt4'
_chemical_formula_weight 3147.10
_chemical_name_systematic
;
?
;
_space_group_IT_number 2
_symmetry_cell_setting triclinic
_symmetry_space_group_name_Hall '-P 1'
_symmetry_space_group_name_H-M 'P -1'
_atom_sites_solution_hydrogens geom
_atom_sites_solution_primary direct
_atom_sites_solution_secondary difmap
_audit_creation_method SHELXL-97
_cell_angle_alpha 116.487(2)
_cell_angle_beta 102.313(4)
_cell_angle_gamma 96.752(2)
_cell_formula_units_Z 1
_cell_length_a 15.2067(15)
_cell_length_b 15.8034(16)
_cell_length_c 17.2256(19)
_cell_measurement_reflns_used 7173
_cell_measurement_temperature 291(2)
_cell_measurement_theta_max 25.93
_cell_measurement_theta_min 2.13
_cell_volume 3511.2(6)
_computing_cell_refinement SMART
_computing_data_collection 'SMART (Bruker, 2000)'
_computing_data_reduction 'SAINT (Bruker, 2000)'
_computing_molecular_graphics SHELXTL
_computing_publication_material SHELXTL
_computing_structure_refinement SHELXTL
_computing_structure_solution 'SHELXTL (Bruker, 2000)'
_diffrn_ambient_temperature 291(2)
_diffrn_measured_fraction_theta_full 0.987
_diffrn_measured_fraction_theta_max 0.987
_diffrn_measurement_device_type 'Bruker Smart Apex CCD'
_diffrn_measurement_method 'phi and omega scans'
_diffrn_radiation_monochromator graphite
_diffrn_radiation_source 'sealed tube'
_diffrn_radiation_type MoK\a
_diffrn_radiation_wavelength 0.71073
_diffrn_reflns_av_R_equivalents 0.0341
_diffrn_reflns_av_sigmaI/netI 0.0733
_diffrn_reflns_limit_h_max 18
_diffrn_reflns_limit_h_min -18
_diffrn_reflns_limit_k_max 19
_diffrn_reflns_limit_k_min -19
_diffrn_reflns_limit_l_max 21
_diffrn_reflns_limit_l_min -18
_diffrn_reflns_number 31419
_diffrn_reflns_theta_full 26.00
_diffrn_reflns_theta_max 26.00
_diffrn_reflns_theta_min 2.07
_exptl_absorpt_coefficient_mu 4.292
_exptl_absorpt_correction_T_max 0.4257
_exptl_absorpt_correction_T_min 0.3795
_exptl_absorpt_correction_type multi-scan
_exptl_absorpt_process_details 'SADABS; Bruker, 2000'
_exptl_crystal_colour yellow
_exptl_crystal_density_diffrn 1.488
_exptl_crystal_density_method 'not measured'
_exptl_crystal_description block
_exptl_crystal_F_000 1524
_exptl_crystal_size_max 0.28
_exptl_crystal_size_mid 0.26
_exptl_crystal_size_min 0.24
_refine_diff_density_max 1.416
_refine_diff_density_min -1.429
_refine_diff_density_rms 0.111
_refine_ls_extinction_method none
_refine_ls_goodness_of_fit_ref 1.085
_refine_ls_hydrogen_treatment constr
_refine_ls_matrix_type full
_refine_ls_number_parameters 808
_refine_ls_number_reflns 13629
_refine_ls_number_restraints 0
_refine_ls_restrained_S_all 1.085
_refine_ls_R_factor_all 0.0834
_refine_ls_R_factor_gt 0.0561
_refine_ls_shift/su_max 0.000
_refine_ls_shift/su_mean 0.000
_refine_ls_structure_factor_coef Fsqd
_refine_ls_weighting_details 'calc w=1/[\s^2^(Fo^2^)+(0.0505P)^2^] where P=(Fo^2^+2Fc^2^)/3'
_refine_ls_weighting_scheme calc
_refine_ls_wR_factor_gt 0.1073
_refine_ls_wR_factor_ref 0.1127
_reflns_number_gt 9250
_reflns_number_total 13629
_reflns_threshold_expression >2sigma(I)
_cod_data_source_file c2cc31234d.txt
_cod_data_source_block 2
_cod_original_sg_symbol_H-M P-1
_cod_database_code 7107722

loop_
_symmetry_equiv_pos_as_xyz
'x, y, z'
'-x, -y, -z'

loop_
_atom_site_label
_atom_site_type_symbol
_atom_site_fract_x
_atom_site_fract_y
_atom_site_fract_z
_atom_site_U_iso_or_equiv
_atom_site_adp_type
_atom_site_occupancy
_atom_site_symmetry_multiplicity
_atom_site_calc_flag
_atom_site_refinement_flags
C1 C 0.2109(4) 0.4379(5) -0.0086(5) 0.0447(16) Uani 1 1 d .
H1 H 0.1914 0.4505 0.0423 0.054 Uiso 1 1 calc R
C2 C 0.1803(5) 0.4791(4) -0.0622(4) 0.0423(16) Uani 1 1 d .
H2 H 0.1406 0.5201 -0.0461 0.051 Uiso 1 1 calc R
C3 C 0.2063(4) 0.4617(4) -0.1369(4) 0.0390(14) Uani 1 1 d .
H3 H 0.1866 0.4922 -0.1704 0.047 Uiso 1 1 calc R
C4 C 0.2611(4) 0.3996(5) -0.1626(4) 0.0420(15) Uani 1 1 d .
H4 H 0.2778 0.3852 -0.2152 0.050 Uiso 1 1 calc R
C5 C 0.2927(4) 0.3571(4) -0.1095(4) 0.0405(15) Uani 1 1 d .
C6 C 0.3518(4) 0.2869(5) -0.1286(4) 0.0423(15) Uani 1 1 d .
C7 C 0.3800(5) 0.2501(5) -0.2089(5) 0.0482(17) Uani 1 1 d .
H7 H 0.3648 0.2716 -0.2512 0.058 Uiso 1 1 calc R
C8 C 0.4298(4) 0.1827(5) -0.2206(5) 0.0446(17) Uani 1 1 d .
H8 H 0.4524 0.1611 -0.2705 0.054 Uiso 1 1 calc R
C9 C 0.4485(5) 0.1454(5) -0.1662(5) 0.0505(17) Uani 1 1 d .
H9 H 0.4748 0.0921 -0.1822 0.061 Uiso 1 1 calc R
C10 C 0.4272(5) 0.1893(5) -0.0804(5) 0.0458(16) Uani 1 1 d .
H10 H 0.4474 0.1720 -0.0358 0.055 Uiso 1 1 calc R
C11 C 0.2303(4) -0.0279(5) -0.0367(4) 0.0452(17) Uani 1 1 d .
H11 H 0.2908 0.0002 0.0018 0.054 Uiso 1 1 calc R
C12 C 0.2083(4) -0.1255(4) -0.1050(4) 0.0409(15) Uani 1 1 d .
H12 H 0.2531 -0.1614 -0.1106 0.049 Uiso 1 1 calc R
C13 C 0.1178(5) -0.1683(4) -0.1647(5) 0.0476(18) Uani 1 1 d .
H13 H 0.1020 -0.2303 -0.2148 0.057 Uiso 1 1 calc R
C14 C 0.0535(5) -0.1134(4) -0.1452(4) 0.0459(17) Uani 1 1 d .
H14 H -0.0091 -0.1420 -0.1767 0.055 Uiso 1 1 calc R
C15 C 0.0820(4) -0.0129(4) -0.0771(4) 0.0346(13) Uani 1 1 d .
C16 C 0.0164(5) 0.0521(5) -0.0661(5) 0.0495(17) Uani 1 1 d .
C17 C -0.0741(5) 0.0266(5) -0.1176(5) 0.0445(16) Uani 1 1 d .
H17 H -0.1014 -0.0380 -0.1615 0.053 Uiso 1 1 calc R
C18 C -0.1254(4) 0.0956(5) -0.1051(5) 0.0457(16) Uani 1 1 d .
H18 H -0.1866 0.0780 -0.1409 0.055 Uiso 1 1 calc R
C19 C -0.0847(4) 0.1911(5) -0.0387(5) 0.0503(19) Uani 1 1 d .
H19 H -0.1173 0.2393 -0.0302 0.060 Uiso 1 1 calc R
C20 C 0.0080(5) 0.2142(5) 0.0162(5) 0.0504(18) Uani 1 1 d .
H20 H 0.0365 0.2776 0.0624 0.060 Uiso 1 1 calc R
C21 C 0.1806(4) 0.3598(4) 0.2224(4) 0.0404(15) Uani 1 1 d .
H21 H 0.1404 0.3352 0.2453 0.049 Uiso 1 1 calc R
C22 C 0.2211(5) 0.4587(4) 0.2564(4) 0.0410(15) Uani 1 1 d .
C23 C 0.2776(4) 0.4633(4) 0.2043(4) 0.0338(13) Uani 1 1 d .
H23 H 0.3144 0.5199 0.2129 0.041 Uiso 1 1 calc R
C24 C 0.2327(5) 0.7194(5) 0.4304(5) 0.0485(17) Uani 1 1 d .
H24 H 0.2583 0.7824 0.4434 0.058 Uiso 1 1 calc R
C25 C 0.2462(4) 0.6349(4) 0.3536(4) 0.0417(16) Uani 1 1 d .
H25 H 0.2824 0.6446 0.3197 0.050 Uiso 1 1 calc R
C26 C 0.2052(5) 0.5413(5) 0.3322(5) 0.0447(16) Uani 1 1 d .
C27 C 0.1564(4) 0.5327(5) 0.3892(4) 0.0393(14) Uani 1 1 d .
H27 H 0.1324 0.4711 0.3805 0.047 Uiso 1 1 calc R
C28 C 0.1433(4) 0.6105(5) 0.4558(4) 0.0390(14) Uani 1 1 d .
H28 H 0.1049 0.6015 0.4883 0.047 Uiso 1 1 calc R
C29 C 0.0019(4) 0.7621(5) 0.4082(4) 0.0452(17) Uani 1 1 d .
H29 H 0.0298 0.7146 0.3752 0.054 Uiso 1 1 calc R
C30 C -0.0801(4) 0.7678(4) 0.3647(5) 0.054(2) Uani 1 1 d .
H30 H -0.1075 0.7231 0.3034 0.065 Uiso 1 1 calc R
C31 C -0.1248(5) 0.8381(5) 0.4084(5) 0.0462(16) Uani 1 1 d .
H31 H -0.1807 0.8425 0.3775 0.055 Uiso 1 1 calc R
C32 C -0.0823(4) 0.9023(5) 0.5010(5) 0.0510(19) Uani 1 1 d .
H32 H -0.1108 0.9492 0.5340 0.061 Uiso 1 1 calc R
C33 C 0.0045(5) 0.8950(5) 0.5437(4) 0.0461(16) Uani 1 1 d .
C34 C 0.0567(4) 0.9634(4) 0.6376(4) 0.0396(14) Uani 1 1 d .
C35 C 0.0256(5) 1.0410(5) 0.6944(4) 0.0441(16) Uani 1 1 d .
H35 H -0.0341 1.0469 0.6747 0.053 Uiso 1 1 calc R
C36 C 0.0812(5) 1.1063(5) 0.7766(4) 0.0445(16) Uani 1 1 d .
H36 H 0.0664 1.1641 0.8116 0.053 Uiso 1 1 calc R
C37 C 0.1693(5) 1.0819(5) 0.8103(5) 0.0519(19) Uani 1 1 d .
H37 H 0.2069 1.1208 0.8700 0.062 Uiso 1 1 calc R
C38 C 0.1918(4) 1.0077(4) 0.7560(4) 0.0372(14) Uani 1 1 d .
H38 H 0.2492 0.9973 0.7761 0.045 Uiso 1 1 calc R
C39 C 0.2756(4) 0.7631(4) 0.6915(4) 0.0344(13) Uani 1 1 d .
H39 H 0.2182 0.7252 0.6810 0.041 Uiso 1 1 calc R
C40 C 0.3556(4) 0.7548(4) 0.7420(4) 0.0409(15) Uani 1 1 d .
H40 H 0.3506 0.7119 0.7651 0.049 Uiso 1 1 calc R
C41 C 0.4415(4) 0.8089(4) 0.7583(4) 0.0342(13) Uani 1 1 d .
C42 C 0.4435(4) 0.8694(4) 0.7212(4) 0.0394(15) Uani 1 1 d .
H42 H 0.5004 0.9063 0.7294 0.047 Uiso 1 1 calc R
C43 C 0.3660(4) 0.8770(4) 0.6737(4) 0.0410(15) Uani 1 1 d .
H43 H 0.3709 0.9197 0.6504 0.049 Uiso 1 1 calc R
C44 C 0.5287(5) 0.7432(5) 0.8550(4) 0.0403(15) Uani 1 1 d .
H44 H 0.4770 0.7074 0.8572 0.048 Uiso 1 1 calc R
C45 C 0.5256(4) 0.7951(4) 0.8097(4) 0.0412(15) Uani 1 1 d .
C46 C 0.6220(4) 0.8395(5) 0.8284(4) 0.0435(16) Uani 1 1 d .
H46 H 0.6433 0.8801 0.8071 0.052 Uiso 1 1 calc R
N1 N 0.2694(4) 0.3790(4) -0.0312(3) 0.0401(12) Uani 1 1 d .
N2 N 0.3754(4) 0.2579(4) -0.0683(4) 0.0438(13) Uani 1 1 d .
N3 N 0.1690(3) 0.0261(3) -0.0246(3) 0.0374(12) Uani 1 1 d .
N4 N 0.0545(3) 0.1429(4) 0.0006(3) 0.0394(12) Uani 1 1 d .
N5 N 0.2102(4) 0.3057(4) 0.1498(3) 0.0382(12) Uani 1 1 d .
N6 N 0.2702(3) 0.3712(4) 0.1384(4) 0.0403(12) Uani 1 1 d .
N7 N 0.1855(4) 0.7056(4) 0.4788(4) 0.0435(13) Uani 1 1 d .
N8 N 0.0462(4) 0.8233(3) 0.4992(4) 0.0388(12) Uani 1 1 d .
N9 N 0.1363(3) 0.9417(4) 0.6694(4) 0.0432(13) Uani 1 1 d .
N10 N 0.2798(3) 0.8246(4) 0.6577(4) 0.0390(12) Uani 1 1 d .
N11 N 0.6180(4) 0.7512(4) 0.8965(4) 0.0437(13) Uani 1 1 d .
N12 N 0.6731(4) 0.8133(4) 0.8793(3) 0.0373(12) Uani 1 1 d .
N13 N 0.3164(4) 0.6889(4) 0.9573(4) 0.0434(13) Uani 1 1 d .
N14 N 0.1707(4) 0.8587(4) 0.3212(4) 0.0484(14) Uani 1 1 d .
N15 N 0.4989(4) 0.7270(5) 0.4988(4) 0.0532(16) Uani 1 1 d .
N16 N 0.9484(5) 0.6804(5) 0.5992(4) 0.0564(16) Uani 1 1 d .
O1 O 0.3705(3) 0.6788(3) 1.0184(3) 0.0505(12) Uani 1 1 d .
O2 O 0.2491(3) 0.7251(3) 0.9736(3) 0.0519(12) Uani 1 1 d .
O3 O 0.3269(3) 0.6585(3) 0.8806(3) 0.0448(11) Uani 1 1 d .
O4 O 0.1491(3) 0.9056(4) 0.3902(3) 0.0531(13) Uani 1 1 d .
O5 O 0.1107(3) 0.8239(3) 0.2438(3) 0.0512(12) Uani 1 1 d .
O6 O 0.2479(3) 0.8399(3) 0.3262(3) 0.0505(12) Uani 1 1 d .
O7 O 0.4706(3) 0.8028(4) 0.5080(4) 0.0629(15) Uani 1 1 d .
O8 O 0.5719(4) 0.7176(4) 0.4740(3) 0.0587(14) Uani 1 1 d .
O9 O 0.4549(3) 0.6640(4) 0.5107(3) 0.0510(12) Uani 1 1 d .
O10 O 0.9019(3) 0.6756(4) 0.5275(3) 0.0569(13) Uani 1 1 d .
O11 O 1.0302(4) 0.6681(4) 0.6057(4) 0.0668(15) Uani 1 1 d .
O12 O 0.9177(3) 0.6985(3) 0.6638(3) 0.0480(11) Uani 1 1 d .
O1W O 0.6385(8) 0.6505(8) 0.6188(8) 0.031(3) Uani 0.30 1 d P
H1X H 0.6934 0.6737 0.6224 0.037 Uiso 0.30 1 d PR
H1Y H 0.6206 0.6938 0.6589 0.037 Uiso 0.30 1 d PR
O2W O 0.2577(13) 0.4049(14) 0.6335(12) 0.080(6) Uani 0.30 1 d P
H2X H 0.2871 0.3626 0.6344 0.095 Uiso 0.30 1 d PR
H2Y H 0.2033 0.3890 0.6357 0.095 Uiso 0.30 1 d PR
O3W O 0.4828(10) 0.5502(10) 0.9312(10) 0.047(4) Uani 0.30 1 d P
H3X H 0.4614 0.5356 0.9665 0.056 Uiso 0.30 1 d PR
H3Y H 0.5379 0.5430 0.9361 0.056 Uiso 0.30 1 d PR
O4W O 0.3397(9) 0.5162(10) 0.5415(8) 0.040(4) Uani 0.30 1 d P
H4X H 0.3596 0.5212 0.5937 0.048 Uiso 0.30 1 d PR
H4Y H 0.2809 0.5048 0.5258 0.048 Uiso 0.30 1 d PR
O5W O 0.2614(8) 0.0621(10) 0.3606(9) 0.040(3) Uani 0.30 1 d P
H5X H 0.2713 0.1238 0.3854 0.047 Uiso 0.30 1 d PR
H5Y H 0.3121 0.0465 0.3730 0.047 Uiso 0.30 1 d PR
O6W O 0.3654(9) 0.9131(10) 0.0828(10) 0.041(3) Uani 0.30 1 d P
H6X H 0.3591 0.8845 0.1137 0.049 Uiso 0.30 1 d PR
H6Y H 0.3876 0.9739 0.1184 0.049 Uiso 0.30 1 d PR
O7W O 0.5164(9) 0.5417(10) 0.2309(10) 0.043(4) Uani 0.30 1 d P
H7X H 0.5170 0.5823 0.2111 0.052 Uiso 0.30 1 d PR
H7Y H 0.4886 0.5576 0.2713 0.052 Uiso 0.30 1 d PR
O8W O 0.6694(9) 0.8247(9) 0.4569(9) 0.039(3) Uani 0.30 1 d P
H8X H 0.6387 0.7691 0.4130 0.047 Uiso 0.30 1 d PR
H8Y H 0.6885 0.8200 0.5046 0.047 Uiso 0.30 1 d PR
O9W O 0.0221(10) 0.4345(10) 0.0744(11) 0.049(4) Uani 0.30 1 d P
H9X H 0.0771 0.4675 0.1069 0.058 Uiso 0.30 1 d PR
H9Y H 0.0169 0.4176 0.0190 0.058 Uiso 0.30 1 d PR
O10W O 0.4812(8) -0.0200(10) 0.5826(10) 0.040(4) Uani 0.30 1 d P
H10X H 0.4544 0.0191 0.6162 0.048 Uiso 0.30 1 d PR
H10Y H 0.5144 0.0095 0.5639 0.048 Uiso 0.30 1 d PR
O11W O 0.3260(11) 0.7307(13) 0.1487(11) 0.058(5) Uani 0.30 1 d P
H11X H 0.3016 0.6699 0.1162 0.070 Uiso 0.30 1 d PR
H11Y H 0.3606 0.7488 0.1234 0.070 Uiso 0.30 1 d PR
O12W O 0.5000 0.0000 1.0000 0.050(3) Uani 0.60 2 d SP
H12X H 0.5094 -0.0154 0.9490 0.060 Uiso 0.30 1 d PR
H12Y H 0.4653 0.0398 1.0098 0.060 Uiso 0.30 1 d PR
O13W O 0.8543(9) 0.4112(9) 0.2737(9) 0.060(3) Uani 0.40 1 d P
H13X H 0.8590 0.3789 0.2206 0.071 Uiso 0.40 1 d PR
H13Y H 0.8998 0.4609 0.3051 0.071 Uiso 0.40 1 d PR
Pd1 Pd 0.16250(3) 0.82297(3) 0.57610(3) 0.04070(13) Uani 1 1 d .
Pt1 Pt 0.32439(2) 0.31315(2) 0.03666(2) 0.05375(10) Uani 1 1 d .
Pt2 Pt 0.19152(2) 0.16752(2) 0.06568(2) 0.05119(9) Uani 1 1 d .

loop_
_atom_site_aniso_label
_atom_site_aniso_U_11
_atom_site_aniso_U_22
_atom_site_aniso_U_33
_atom_site_aniso_U_23
_atom_site_aniso_U_13
_atom_site_aniso_U_12
C1 0.031(3) 0.050(4) 0.040(4) 0.013(3) 0.010(3) 0.000(3)
C2 0.050(4) 0.029(3) 0.038(4) 0.009(3) 0.012(3) 0.009(3)
C3 0.033(3) 0.041(3) 0.030(3) 0.014(3) -0.006(3) 0.001(3)
C4 0.029(3) 0.045(4) 0.033(3) 0.008(3) 0.005(3) 0.002(3)
C5 0.038(3) 0.036(3) 0.025(3) 0.001(2) 0.002(3) 0.005(3)
C6 0.034(3) 0.043(3) 0.034(3) 0.013(3) -0.003(3) 0.005(3)
C7 0.046(4) 0.050(4) 0.042(4) 0.021(3) 0.009(3) 0.003(3)
C8 0.023(3) 0.056(4) 0.041(4) 0.012(3) 0.012(3) 0.008(3)
C9 0.046(4) 0.045(4) 0.046(4) 0.014(3) 0.006(3) 0.008(3)
C10 0.052(4) 0.037(3) 0.039(4) 0.017(3) 0.004(3) 0.004(3)
C11 0.030(3) 0.054(4) 0.029(3) 0.002(3) 0.012(3) 0.003(3)
C12 0.044(4) 0.035(3) 0.041(4) 0.014(3) 0.015(3) 0.014(3)
C13 0.049(4) 0.021(3) 0.047(4) 0.005(3) -0.005(3) 0.003(3)
C14 0.050(4) 0.027(3) 0.035(4) -0.006(3) 0.012(3) 0.006(3)
C15 0.041(3) 0.035(3) 0.023(3) 0.006(2) 0.018(3) 0.011(3)
C16 0.038(4) 0.054(4) 0.049(4) 0.019(3) 0.018(3) 0.005(3)
C17 0.046(4) 0.037(3) 0.058(4) 0.025(3) 0.023(3) 0.014(3)
C18 0.028(3) 0.047(4) 0.060(4) 0.023(3) 0.013(3) 0.015(3)
C19 0.031(3) 0.043(4) 0.050(4) 0.007(3) -0.006(3) 0.013(3)
C20 0.043(4) 0.038(3) 0.056(4) 0.016(3) 0.006(3) 0.008(3)
C21 0.045(4) 0.038(3) 0.040(3) 0.020(3) 0.021(3) -0.007(3)
C22 0.049(4) 0.024(3) 0.038(3) 0.006(3) 0.011(3) 0.009(3)
C23 0.028(3) 0.042(3) 0.028(3) 0.012(3) 0.009(2) 0.020(3)
C24 0.039(4) 0.045(4) 0.045(4) 0.018(3) -0.002(3) -0.001(3)
C25 0.036(3) 0.038(3) 0.039(3) 0.015(3) 0.011(3) -0.019(3)
C26 0.056(4) 0.034(3) 0.046(4) 0.016(3) 0.028(3) 0.009(3)
C27 0.041(3) 0.038(3) 0.038(3) 0.017(3) 0.016(3) 0.006(3)
C28 0.034(3) 0.047(4) 0.027(3) 0.012(3) 0.008(3) 0.009(3)
C29 0.041(4) 0.048(4) 0.032(3) 0.001(3) 0.021(3) 0.014(3)
C30 0.030(3) 0.030(3) 0.059(5) 0.001(3) -0.011(3) -0.009(3)
C31 0.047(4) 0.055(4) 0.039(4) 0.026(3) 0.013(3) 0.014(3)
C32 0.032(3) 0.054(4) 0.041(4) 0.002(3) 0.010(3) 0.013(3)
C33 0.057(4) 0.043(4) 0.037(4) 0.018(3) 0.011(3) 0.022(3)
C34 0.040(3) 0.032(3) 0.036(3) 0.010(3) 0.011(3) 0.002(3)
C35 0.041(4) 0.043(4) 0.046(4) 0.024(3) 0.004(3) 0.011(3)
C36 0.048(4) 0.038(3) 0.042(4) 0.011(3) 0.024(3) 0.008(3)
C37 0.033(3) 0.047(4) 0.038(4) 0.002(3) -0.006(3) -0.011(3)
C38 0.034(3) 0.037(3) 0.037(3) 0.018(3) 0.006(3) 0.006(3)
C39 0.039(3) 0.038(3) 0.032(3) 0.019(3) 0.017(3) 0.015(3)
C40 0.034(3) 0.037(3) 0.040(3) 0.013(3) 0.002(3) 0.008(3)
C41 0.029(3) 0.029(3) 0.038(3) 0.010(2) 0.011(3) 0.011(2)
C42 0.032(3) 0.037(3) 0.046(4) 0.017(3) 0.012(3) 0.015(3)
C43 0.038(3) 0.037(3) 0.042(4) 0.015(3) 0.008(3) 0.013(3)
C44 0.043(4) 0.042(3) 0.043(4) 0.022(3) 0.020(3) 0.020(3)
C45 0.038(3) 0.035(3) 0.046(4) 0.012(3) 0.016(3) 0.016(3)
C46 0.030(3) 0.052(4) 0.034(3) 0.007(3) 0.008(3) 0.016(3)
N1 0.042(3) 0.043(3) 0.030(3) 0.014(2) 0.015(2) 0.000(2)
N2 0.044(3) 0.038(3) 0.031(3) 0.010(2) -0.003(2) 0.003(2)
N3 0.036(3) 0.032(3) 0.031(3) 0.009(2) 0.004(2) -0.001(2)
N4 0.034(3) 0.040(3) 0.035(3) 0.007(2) 0.016(2) 0.014(2)
N5 0.042(3) 0.040(3) 0.030(3) 0.015(2) 0.007(2) 0.015(2)
N6 0.031(3) 0.042(3) 0.039(3) 0.015(2) 0.004(2) 0.013(2)
N7 0.034(3) 0.042(3) 0.042(3) 0.013(3) 0.006(2) 0.004(2)
N8 0.040(3) 0.031(3) 0.044(3) 0.019(2) 0.006(2) 0.011(2)
N9 0.034(3) 0.040(3) 0.038(3) 0.004(2) 0.013(2) 0.008(2)
N10 0.036(3) 0.031(3) 0.047(3) 0.013(2) 0.017(2) 0.015(2)
N11 0.042(3) 0.038(3) 0.043(3) 0.013(2) 0.013(3) 0.008(2)
N12 0.039(3) 0.043(3) 0.026(3) 0.010(2) 0.019(2) 0.011(2)
N13 0.052(3) 0.038(3) 0.035(3) 0.011(2) 0.017(3) 0.008(3)
N14 0.054(4) 0.043(3) 0.039(3) 0.014(3) 0.010(3) 0.009(3)
N15 0.053(4) 0.047(4) 0.053(4) 0.012(3) 0.022(3) 0.029(3)
N16 0.056(4) 0.059(4) 0.043(4) 0.017(3) 0.013(3) 0.013(3)
O1 0.044(3) 0.051(3) 0.040(3) 0.009(2) 0.013(2) 0.010(2)
O2 0.060(3) 0.045(3) 0.046(3) 0.013(2) 0.025(2) 0.015(2)
O3 0.045(3) 0.037(2) 0.046(3) 0.013(2) 0.018(2) 0.010(2)
O4 0.041(3) 0.059(3) 0.041(3) 0.012(2) 0.000(2) 0.023(2)
O5 0.052(3) 0.046(3) 0.047(3) 0.015(2) 0.013(2) 0.018(2)
O6 0.036(2) 0.054(3) 0.058(3) 0.022(2) 0.012(2) 0.023(2)
O7 0.045(3) 0.059(3) 0.059(3) 0.016(3) 0.010(3) -0.018(3)
O8 0.060(3) 0.058(3) 0.041(3) 0.014(2) 0.017(2) -0.008(3)
O9 0.047(3) 0.046(3) 0.053(3) 0.020(2) 0.010(2) 0.017(2)
O10 0.051(3) 0.058(3) 0.047(3) 0.015(2) 0.008(2) 0.016(2)
O11 0.089(4) 0.069(4) 0.064(4) 0.041(3) 0.038(3) 0.026(3)
O12 0.054(3) 0.043(3) 0.045(3) 0.015(2) 0.022(2) 0.016(2)
O1W 0.026(6) 0.021(6) 0.029(7) -0.001(5) 0.005(5) 0.010(5)
O2W 0.065(12) 0.071(12) 0.048(11) -0.004(9) -0.007(9) 0.010(10)
O3W 0.030(7) 0.038(8) 0.050(9) 0.012(7) 0.004(7) -0.014(6)
O4W 0.038(8) 0.040(7) 0.020(6) 0.004(6) -0.012(6) 0.013(6)
O5W 0.011(6) 0.039(7) 0.043(8) 0.011(6) -0.013(6) -0.004(5)
O6W 0.037(8) 0.030(7) 0.048(9) 0.019(6) 0.001(6) 0.009(6)
O7W 0.025(7) 0.033(7) 0.060(10) 0.014(7) 0.004(6) 0.012(6)
O8W 0.041(8) 0.026(6) 0.026(7) -0.001(5) 0.001(6) -0.004(6)
O9W 0.036(8) 0.034(8) 0.064(10) 0.013(7) 0.014(7) 0.012(6)
O10W 0.012(6) 0.039(7) 0.067(10) 0.023(7) 0.016(6) 0.008(5)
O11W 0.045(9) 0.065(10) 0.041(9) 0.015(8) -0.009(7) 0.013(8)
O12W 0.044(6) 0.035(5) 0.048(6) -0.002(5) 0.015(5) 0.020(5)
O13W 0.078(9) 0.045(7) 0.069(9) 0.032(6) 0.038(7) 0.014(6)
Pd1 0.0303(2) 0.0351(2) 0.0343(3) 0.0021(2) 0.00103(19) 0.00788(19)
Pt1 0.05035(18) 0.04912(17) 0.04838(18) 0.01211(13) 0.01406(13) 0.01512(13)
Pt2 0.04994(17) 0.04281(15) 0.04733(17) 0.01109(12) 0.01289(13) 0.01255(12)

loop_
_atom_type_symbol
_atom_type_description
_atom_type_scat_dispersion_real
_atom_type_scat_dispersion_imag
_atom_type_scat_source
C C 0.0033 0.0016 'International Tables Vol C Tables 4.2.6.8 and 6.1.1.4'
H H 0.0000 0.0000 'International Tables Vol C Tables 4.2.6.8 and 6.1.1.4'
N N 0.0061 0.0033 'International Tables Vol C Tables 4.2.6.8 and 6.1.1.4'
O O 0.0106 0.0060 'International Tables Vol C Tables 4.2.6.8 and 6.1.1.4'
Pd Pd -0.9988 1.0072 'International Tables Vol C Tables 4.2.6.8 and 6.1.1.4'
Pt Pt -1.7033 8.3905 'International Tables Vol C Tables 4.2.6.8 and 6.1.1.4'

loop_
_geom_angle_atom_site_label_1
_geom_angle_atom_site_label_2
_geom_angle_atom_site_label_3
_geom_angle
_geom_angle_site_symmetry_1
_geom_angle_site_symmetry_3
N1 C1 C2 119.2(6) . .
N1 C1 H1 120.4 . .
C2 C1 H1 120.4 . .
C3 C2 C1 122.1(6) . .
C3 C2 H2 119.0 . .
C1 C2 H2 119.0 . .
C2 C3 C4 119.4(6) . .
C2 C3 H3 120.3 . .
C4 C3 H3 120.3 . .
C3 C4 C5 119.4(6) . .
C3 C4 H4 120.3 . .
C5 C4 H4 120.3 . .
N1 C5 C4 120.6(6) . .
N1 C5 C6 113.2(6) . .
C4 C5 C6 126.2(6) . .
N2 C6 C7 121.3(6) . .
N2 C6 C5 116.1(6) . .
C7 C6 C5 122.5(6) . .
C8 C7 C6 116.7(7) . .
C8 C7 H7 121.7 . .
C6 C7 H7 121.7 . .
C9 C8 C7 124.3(7) . .
C9 C8 H8 117.9 . .
C7 C8 H8 117.9 . .
C8 C9 C10 118.6(7) . .
C8 C9 H9 120.7 . .
C10 C9 H9 120.7 . .
N2 C10 C9 116.7(6) . .
N2 C10 H10 121.6 . .
C9 C10 H10 121.6 . .
N3 C11 C12 123.1(6) . .
N3 C11 H11 118.5 . .
C12 C11 H11 118.5 . .
C13 C12 C11 119.0(6) . .
C13 C12 H12 120.5 . .
C11 C12 H12 120.5 . .
C14 C13 C12 116.4(5) . .
C14 C13 H13 121.8 . .
C12 C13 H13 121.8 . .
C13 C14 C15 120.7(6) . .
C13 C14 H14 119.6 . .
C15 C14 H14 119.6 . .
N3 C15 C14 120.4(6) . .
N3 C15 C16 118.1(5) . .
C14 C15 C16 121.5(6) . .
N4 C16 C17 120.2(6) . .
N4 C16 C15 113.3(6) . .
C17 C16 C15 126.5(6) . .
C16 C17 C18 120.8(6) . .
C16 C17 H17 119.6 . .
C18 C17 H17 119.6 . .
C17 C18 C19 119.2(6) . .
C17 C18 H18 120.4 . .
C19 C18 H18 120.4 . .
C18 C19 C20 118.5(6) . .
C18 C19 H19 120.8 . .
C20 C19 H19 120.8 . .
N4 C20 C19 119.4(6) . .
N4 C20 H20 120.3 . .
C19 C20 H20 120.3 . .
N5 C21 C22 108.5(5) . .
N5 C21 H21 125.7 . .
C22 C21 H21 125.7 . .
C23 C22 C21 107.1(5) . .
C23 C22 C26 126.8(6) . .
C21 C22 C26 126.1(6) . .
N6 C23 C22 108.7(6) . .
N6 C23 H23 125.6 . .
C22 C23 H23 125.6 . .
N7 C24 C25 119.7(6) . .
N7 C24 H24 120.2 . .
C25 C24 H24 120.2 . .
C26 C25 C24 120.1(6) . .
C26 C25 H25 120.0 . .
C24 C25 H25 120.0 . .
C25 C26 C27 116.6(6) . .
C25 C26 C22 118.8(6) . .
C27 C26 C22 124.5(6) . .
C28 C27 C26 121.4(6) . .
C28 C27 H27 119.3 . .
C26 C27 H27 119.3 . .
C27 C28 N7 122.2(6) . .
C27 C28 H28 118.9 . .
N7 C28 H28 118.9 . .
C30 C29 N8 123.0(6) . .
C30 C29 H29 118.5 . .
N8 C29 H29 118.5 . .
C29 C30 C31 122.0(6) . .
C29 C30 H30 119.0 . .
C31 C30 H30 119.0 . .
C30 C31 C32 117.1(6) . .
C30 C31 H31 121.4 . .
C32 C31 H31 121.4 . .
C31 C32 C33 119.1(6) . .
C31 C32 H32 120.5 . .
C33 C32 H32 120.5 . .
N8 C33 C32 122.4(6) . .
N8 C33 C34 114.9(6) . .
C32 C33 C34 122.6(6) . .
N9 C34 C35 121.5(6) . .
N9 C34 C33 114.7(5) . .
C35 C34 C33 123.5(6) . .
C36 C35 C34 120.0(6) . .
C36 C35 H35 120.0 . .
C34 C35 H35 120.0 . .
C35 C36 C37 116.7(6) . .
C35 C36 H36 121.6 . .
C37 C36 H36 121.6 . .
C38 C37 C36 119.2(6) . .
C38 C37 H37 120.4 . .
C36 C37 H37 120.4 . .
C37 C38 N9 124.0(6) . .
C37 C38 H38 118.0 . .
N9 C38 H38 118.0 . .
N10 C39 C40 121.2(6) . .
N10 C39 H39 119.4 . .
C40 C39 H39 119.4 . .
C41 C40 C39 121.1(6) . .
C41 C40 H40 119.5 . .
C39 C40 H40 119.5 . .
C42 C41 C40 116.2(6) . .
C42 C41 C45 124.4(6) . .
C40 C41 C45 119.4(6) . .
C43 C42 C41 121.8(6) . .
C43 C42 H42 119.1 . .
C41 C42 H42 119.1 . .
C42 C43 N10 122.8(6) . .
C42 C43 H43 118.6 . .
N10 C43 H43 118.6 . .
N11 C44 C45 110.0(6) . .
N11 C44 H44 125.0 . .
C45 C44 H44 125.0 . .
C44 C45 C46 104.5(6) . .
C44 C45 C41 127.5(6) . .
C46 C45 C41 127.9(6) . .
N12 C46 C45 108.6(7) . .
N12 C46 H46 125.7 . .
C45 C46 H46 125.7 . .
C1 N1 C5 119.2(6) . .
C1 N1 Pt1 126.4(4) . .
C5 N1 Pt1 114.4(4) . .
C6 N2 C10 121.7(6) . .
C6 N2 Pt1 115.3(5) . .
C10 N2 Pt1 122.9(5) . .
C15 N3 C11 119.6(5) . .
C15 N3 Pt2 112.9(4) . .
C11 N3 Pt2 127.5(4) . .
C16 N4 C20 121.8(6) . .
C16 N4 Pt2 114.2(4) . .
C20 N4 Pt2 123.7(4) . .
C21 N5 N6 107.3(5) . .
C21 N5 Pt2 136.3(4) . .
N6 N5 Pt2 116.4(4) . .
C23 N6 N5 108.4(5) . .
C23 N6 Pt1 135.1(5) . .
N5 N6 Pt1 116.5(4) . .
C24 N7 C28 119.7(6) . .
C24 N7 Pd1 117.5(5) . .
C28 N7 Pd1 122.4(4) . .
C33 N8 C29 116.2(5) . .
C33 N8 Pd1 114.6(4) . .
C29 N8 Pd1 129.2(4) . .
C34 N9 C38 117.1(5) . .
C34 N9 Pd1 113.8(4) . .
C38 N9 Pd1 128.6(4) . .
C39 N10 C43 116.9(5) . .
C39 N10 Pd1 118.5(4) . .
C43 N10 Pd1 124.3(4) . .
C44 N11 N12 106.9(5) . .
C44 N11 Pt1 132.6(5) . 2_666
N12 N11 Pt1 120.3(4) . 2_666
C46 N12 N11 110.0(5) . .
C46 N12 Pt2 137.4(5) . 2_666
N11 N12 Pt2 112.5(4) . 2_666
O3 N13 O2 120.1(6) . .
O3 N13 O1 120.6(5) . .
O2 N13 O1 119.2(5) . .
O4 N14 O6 120.8(6) . .
O4 N14 O5 119.3(6) . .
O6 N14 O5 119.7(6) . .
O9 N15 O8 122.2(6) . .
O9 N15 O7 121.2(6) . .
O8 N15 O7 116.5(7) . .
O12 N16 O10 121.6(7) . .
O12 N16 O11 119.5(7) . .
O10 N16 O11 118.8(6) . .
H1X O1W H1Y 109.5 . .
H2X O2W H2Y 109.5 . .
H3X O3W H3Y 109.5 . .
H4X O4W H4Y 109.5 . .
H5X O5W H5Y 109.5 . .
H6X O6W H6Y 109.5 . .
H7X O7W H7Y 109.5 . .
H8X O8W H8Y 109.5 . .
H9X O9W H9Y 109.5 . .
H10X O10W H10Y 109.5 . .
H11X O11W H11Y 109.5 . .
H12X O12W H12Y 109.5 . .
H13X O13W H13Y 109.5 . .
N8 Pd1 N7 96.1(2) . .
N8 Pd1 N9 81.7(2) . .
N7 Pd1 N9 177.5(2) . .
N8 Pd1 N10 178.3(2) . .
N7 Pd1 N10 85.4(2) . .
N9 Pd1 N10 96.8(2) . .
N6 Pt1 N11 84.7(2) . 2_666
N6 Pt1 N2 177.3(2) . .
N11 Pt1 N2 98.0(2) 2_666 .
N6 Pt1 N1 96.4(2) . .
N11 Pt1 N1 178.5(2) 2_666 .
N2 Pt1 N1 80.9(2) . .
N6 Pt1 Pt2 62.90(16) . .
N11 Pt1 Pt2 61.98(16) 2_666 .
N2 Pt1 Pt2 118.21(15) . .
N1 Pt1 Pt2 119.44(14) . .
N5 Pt2 N12 86.1(2) . 2_666
N5 Pt2 N3 177.7(2) . .
N12 Pt2 N3 95.7(2) 2_666 .
N5 Pt2 N4 96.7(2) . .
N12 Pt2 N4 175.92(19) 2_666 .
N3 Pt2 N4 81.5(2) . .
N5 Pt2 Pt1 64.19(16) . .
N12 Pt2 Pt1 65.09(15) 2_666 .
N3 Pt2 Pt1 115.22(15) . .
N4 Pt2 Pt1 113.39(16) . .

loop_
_geom_bond_atom_site_label_1
_geom_bond_atom_site_label_2
_geom_bond_distance
_geom_bond_site_symmetry_2
C1 N1 1.352(8) .
C1 C2 1.385(10) .
C1 H1 0.9300 .
C2 C3 1.346(9) .
C2 H2 0.9300 .
C3 C4 1.347(9) .
C3 H3 0.9300 .
C4 C5 1.399(10) .
C4 H4 0.9300 .
C5 N1 1.370(8) .
C5 C6 1.477(9) .
C6 N2 1.314(8) .
C6 C7 1.424(9) .
C7 C8 1.346(9) .
C7 H7 0.9300 .
C8 C9 1.315(10) .
C8 H8 0.9300 .
C9 C10 1.454(10) .
C9 H9 0.9300 .
C10 N2 1.381(9) .
C10 H10 0.9300 .
C11 N3 1.324(8) .
C11 C12 1.403(8) .
C11 H11 0.9300 .
C12 C13 1.402(9) .
C12 H12 0.9300 .
C13 C14 1.379(9) .
C13 H13 0.9300 .
C14 C15 1.430(8) .
C14 H14 0.9300 .
C15 N3 1.322(8) .
C15 C16 1.495(9) .
C16 N4 1.328(8) .
C16 C17 1.369(10) .
C17 C18 1.381(9) .
C17 H17 0.9300 .
C18 C19 1.381(9) .
C18 H18 0.9300 .
C19 C20 1.420(9) .
C19 H19 0.9300 .
C20 N4 1.357(8) .
C20 H20 0.9300 .
C21 N5 1.369(8) .
C21 C22 1.403(8) .
C21 H21 0.9300 .
C22 C23 1.386(9) .
C22 C26 1.469(8) .
C23 N6 1.361(7) .
C23 H23 0.9300 .
C24 N7 1.281(9) .
C24 C25 1.476(9) .
C24 H24 0.9300 .
C25 C26 1.381(8) .
C25 H25 0.9300 .
C26 C27 1.393(9) .
C27 C28 1.328(8) .
C27 H27 0.9300 .
C28 N7 1.400(8) .
C28 H28 0.9300 .
C29 C30 1.347(9) .
C29 N8 1.374(8) .
C29 H29 0.9300 .
C30 C31 1.383(9) .
C30 H30 0.9300 .
C31 C32 1.397(9) .
C31 H31 0.9300 .
C32 C33 1.412(9) .
C32 H32 0.9300 .
C33 N8 1.369(8) .
C33 C34 1.451(9) .
C34 N9 1.366(8) .
C34 C35 1.396(9) .
C35 C36 1.329(9) .
C35 H35 0.9300 .
C36 C37 1.506(10) .
C36 H36 0.9300 .
C37 C38 1.273(9) .
C37 H37 0.9300 .
C38 N9 1.376(8) .
C38 H38 0.9300 .
C39 N10 1.338(8) .
C39 C40 1.394(8) .
C39 H39 0.9300 .
C40 C41 1.373(8) .
C40 H40 0.9300 .
C41 C42 1.367(9) .
C41 C45 1.491(9) .
C42 C43 1.335(8) .
C42 H42 0.9300 .
C43 N10 1.367(8) .
C43 H43 0.9300 .
C44 N11 1.354(8) .
C44 C45 1.359(9) .
C44 H44 0.9300 .
C45 C46 1.449(9) .
C46 N12 1.286(8) .
C46 H46 0.9300 .
N1 Pt1 2.006(6) .
N2 Pt1 1.995(6) .
N3 Pt2 2.006(5) .
N4 Pt2 2.043(5) .
N5 N6 1.407(8) .
N5 Pt2 1.950(5) .
N6 Pt1 1.988(5) .
N7 Pd1 2.000(5) .
N8 Pd1 1.973(5) .
N9 Pd1 2.005(5) .
N10 Pd1 2.012(5) .
N11 N12 1.387(7) .
N11 Pt1 1.988(6) 2_666
N12 Pt2 1.998(5) 2_666
N13 O3 1.243(7) .
N13 O2 1.253(7) .
N13 O1 1.275(7) .
N14 O4 1.228(7) .
N14 O6 1.240(7) .
N14 O5 1.274(7) .
N15 O9 1.250(8) .
N15 O8 1.274(7) .
N15 O7 1.275(8) .
N16 O12 1.228(7) .
N16 O10 1.251(8) .
N16 O11 1.270(8) .
O1W H1X 0.8499 .
O1W H1Y 0.8501 .
O2W H2X 0.8500 .
O2W H2Y 0.8501 .
O3W H3X 0.8500 .
O3W H3Y 0.8500 .
O4W H4X 0.8500 .
O4W H4Y 0.8500 .
O5W H5X 0.8500 .
O5W H5Y 0.8500 .
O6W H6X 0.8500 .
O6W H6Y 0.8500 .
O7W H7X 0.8500 .
O7W H7Y 0.8500 .
O8W H8X 0.8500 .
O8W H8Y 0.8499 .
O9W H9X 0.8499 .
O9W H9Y 0.8499 .
O10W H10X 0.8500 .
O10W H10Y 0.8500 .
O11W H11X 0.8500 .
O11W H11Y 0.8500 .
O12W H12X 0.8500 .
O12W H12Y 0.8500 .
O13W H13X 0.8499 .
O13W H13Y 0.8500 .
Pt1 N11 1.988(6) 2_666
Pt1 Pt2 3.1612(5) .
Pt2 N12 1.998(5) 2_666

loop_
_geom_torsion_atom_site_label_1
_geom_torsion_atom_site_label_2
_geom_torsion_atom_site_label_3
_geom_torsion_atom_site_label_4
_geom_torsion
_geom_torsion_site_symmetry_1
_geom_torsion_site_symmetry_4
N1 C1 C2 C3 0.7(9) . .
C1 C2 C3 C4 2.4(9) . .
C2 C3 C4 C5 -2.2(9) . .
C3 C4 C5 N1 -0.9(9) . .
C3 C4 C5 C6 179.1(6) . .
N1 C5 C6 N2 -1.7(8) . .
C4 C5 C6 N2 178.3(6) . .
N1 C5 C6 C7 176.6(6) . .
C4 C5 C6 C7 -3.5(10) . .
N2 C6 C7 C8 1.6(9) . .
C5 C6 C7 C8 -176.6(6) . .
C6 C7 C8 C9 4.3(10) . .
C7 C8 C9 C10 -9.9(10) . .
C8 C9 C10 N2 9.7(9) . .
N3 C11 C12 C13 1.2(11) . .
C11 C12 C13 C14 -7.1(10) . .
C12 C13 C14 C15 10.2(11) . .
C13 C14 C15 N3 -7.7(10) . .
C13 C14 C15 C16 169.1(7) . .
N3 C15 C16 N4 -3.4(9) . .
C14 C15 C16 N4 179.8(6) . .
N3 C15 C16 C17 175.8(7) . .
C14 C15 C16 C17 -1.1(11) . .
N4 C16 C17 C18 4.2(11) . .
C15 C16 C17 C18 -174.9(7) . .
C16 C17 C18 C19 -1.0(11) . .
C17 C18 C19 C20 -1.9(12) . .
C18 C19 C20 N4 1.7(12) . .
N5 C21 C22 C23 -1.4(8) . .
N5 C21 C22 C26 177.9(6) . .
C21 C22 C23 N6 2.0(7) . .
C26 C22 C23 N6 -177.2(6) . .
N7 C24 C25 C26 2.4(10) . .
C24 C25 C26 C27 -3.5(10) . .
C24 C25 C26 C22 -179.1(6) . .
C23 C22 C26 C25 3.1(11) . .
C21 C22 C26 C25 -176.0(7) . .
C23 C22 C26 C27 -172.1(7) . .
C21 C22 C26 C27 8.8(12) . .
C25 C26 C27 C28 5.7(10) . .
C22 C26 C27 C28 -179.0(6) . .
C26 C27 C28 N7 -6.8(10) . .
N8 C29 C30 C31 1.8(12) . .
C29 C30 C31 C32 -1.5(11) . .
C30 C31 C32 C33 2.6(11) . .
C31 C32 C33 N8 -4.3(11) . .
C31 C32 C33 C34 175.1(7) . .
N8 C33 C34 N9 -4.7(9) . .
C32 C33 C34 N9 176.0(7) . .
N8 C33 C34 C35 -179.4(6) . .
C32 C33 C34 C35 1.2(11) . .
N9 C34 C35 C36 12.4(10) . .
C33 C34 C35 C36 -173.2(7) . .
C34 C35 C36 C37 -11.0(10) . .
C35 C36 C37 C38 8.2(11) . .
C36 C37 C38 N9 -6.1(11) . .
N10 C39 C40 C41 -0.5(9) . .
C39 C40 C41 C42 -0.9(9) . .
C39 C40 C41 C45 -177.7(5) . .
C40 C41 C42 C43 1.5(9) . .
C45 C41 C42 C43 178.1(6) . .
C41 C42 C43 N10 -0.7(10) . .
N11 C44 C45 C46 -1.5(7) . .
N11 C44 C45 C41 -177.4(5) . .
C42 C41 C45 C44 173.7(6) . .
C40 C41 C45 C44 -9.8(9) . .
C42 C41 C45 C46 -1.2(10) . .
C40 C41 C45 C46 175.3(6) . .
C44 C45 C46 N12 0.3(7) . .
C41 C45 C46 N12 176.1(5) . .
C2 C1 N1 C5 -3.8(9) . .
C2 C1 N1 Pt1 178.9(4) . .
C4 C5 N1 C1 3.9(9) . .
C6 C5 N1 C1 -176.1(5) . .
C4 C5 N1 Pt1 -178.4(4) . .
C6 C5 N1 Pt1 1.6(6) . .
C7 C6 N2 C10 -1.1(9) . .
C5 C6 N2 C10 177.1(5) . .
C7 C6 N2 Pt1 -177.3(5) . .
C5 C6 N2 Pt1 1.0(7) . .
C9 C10 N2 C6 -4.4(9) . .
C9 C10 N2 Pt1 171.5(4) . .
C14 C15 N3 C11 1.4(9) . .
C16 C15 N3 C11 -175.5(6) . .
C14 C15 N3 Pt2 -179.8(5) . .
C16 C15 N3 Pt2 3.3(7) . .
C12 C11 N3 C15 1.7(10) . .
C12 C11 N3 Pt2 -176.9(5) . .
C17 C16 N4 C20 -4.4(11) . .
C15 C16 N4 C20 174.8(6) . .
C17 C16 N4 Pt2 -177.6(5) . .
C15 C16 N4 Pt2 1.6(8) . .
C19 C20 N4 C16 1.5(11) . .
C19 C20 N4 Pt2 173.9(5) . .
C22 C21 N5 N6 0.2(7) . .
C22 C21 N5 Pt2 178.8(5) . .
C22 C23 N6 N5 -1.9(6) . .
C22 C23 N6 Pt1 179.2(5) . .
C21 N5 N6 C23 1.0(6) . .
Pt2 N5 N6 C23 -177.9(4) . .
C21 N5 N6 Pt1 -179.8(4) . .
Pt2 N5 N6 Pt1 1.3(5) . .
C25 C24 N7 C28 -3.1(9) . .
C25 C24 N7 Pd1 -175.9(5) . .
C27 C28 N7 C24 5.4(10) . .
C27 C28 N7 Pd1 177.8(5) . .
C32 C33 N8 C29 4.3(10) . .
C34 C33 N8 C29 -175.1(6) . .
C32 C33 N8 Pd1 -175.7(6) . .
C34 C33 N8 Pd1 5.0(8) . .
C30 C29 N8 C33 -3.1(10) . .
C30 C29 N8 Pd1 176.9(6) . .
C35 C34 N9 C38 -9.5(9) . .
C33 C34 N9 C38 175.6(6) . .
C35 C34 N9 Pd1 177.0(5) . .
C33 C34 N9 Pd1 2.1(7) . .
C37 C38 N9 C34 6.8(10) . .
C37 C38 N9 Pd1 179.1(6) . .
C40 C39 N10 C43 1.3(8) . .
C40 C39 N10 Pd1 174.5(4) . .
C42 C43 N10 C39 -0.7(9) . .
C42 C43 N10 Pd1 -173.5(5) . .
C45 C44 N11 N12 2.2(7) . .
C45 C44 N11 Pt1 -173.2(4) . 2_666
C45 C46 N12 N11 1.0(6) . .
C45 C46 N12 Pt2 177.2(4) . 2_666
C44 N11 N12 C46 -2.0(6) . .
Pt1 N11 N12 C46 174.0(4) 2_666 .
C44 N11 N12 Pt2 -179.2(4) . 2_666
Pt1 N11 N12 Pt2 -3.2(5) 2_666 2_666
C33 N8 Pd1 N7 178.1(5) . .
C29 N8 Pd1 N7 -1.9(6) . .
C33 N8 Pd1 N9 -3.0(5) . .
C29 N8 Pd1 N9 177.0(6) . .
C33 N8 Pd1 N10 26(7) . .
C29 N8 Pd1 N10 -154(7) . .
C24 N7 Pd1 N8 89.4(5) . .
C28 N7 Pd1 N8 -83.1(5) . .
C24 N7 Pd1 N9 64(5) . .
C28 N7 Pd1 N9 -109(5) . .
C24 N7 Pd1 N10 -91.4(5) . .
C28 N7 Pd1 N10 96.1(5) . .
C34 N9 Pd1 N8 0.4(5) . .
C38 N9 Pd1 N8 -172.2(6) . .
C34 N9 Pd1 N7 26(5) . .
C38 N9 Pd1 N7 -146(5) . .
C34 N9 Pd1 N10 -178.8(5) . .
C38 N9 Pd1 N10 8.6(6) . .
C39 N10 Pd1 N8 73(7) . .
C43 N10 Pd1 N8 -115(7) . .
C39 N10 Pd1 N7 -79.8(4) . .
C43 N10 Pd1 N7 92.9(5) . .
C39 N10 Pd1 N9 101.3(4) . .
C43 N10 Pd1 N9 -86.0(5) . .
C23 N6 Pt1 N11 116.9(6) . 2_666
N5 N6 Pt1 N11 -62.0(4) . 2_666
C23 N6 Pt1 N2 -67(5) . .
N5 N6 Pt1 N2 114(5) . .
C23 N6 Pt1 N1 -62.0(6) . .
N5 N6 Pt1 N1 119.1(4) . .
C23 N6 Pt1 Pt2 178.1(6) . .
N5 N6 Pt1 Pt2 -0.8(3) . .
C6 N2 Pt1 N6 5(5) . .
C10 N2 Pt1 N6 -171(4) . .
C6 N2 Pt1 N11 -179.0(5) . 2_666
C10 N2 Pt1 N11 4.9(5) . 2_666
C6 N2 Pt1 N1 -0.1(4) . .
C10 N2 Pt1 N1 -176.2(5) . .
C6 N2 Pt1 Pt2 118.5(4) . .
C10 N2 Pt1 Pt2 -57.6(5) . .
C1 N1 Pt1 N6 -3.1(5) . .
C5 N1 Pt1 N6 179.4(4) . .
C1 N1 Pt1 N11 -138(8) . 2_666
C5 N1 Pt1 N11 45(8) . 2_666
C1 N1 Pt1 N2 176.6(5) . .
C5 N1 Pt1 N2 -0.8(4) . .
C1 N1 Pt1 Pt2 59.3(5) . .
C5 N1 Pt1 Pt2 -118.2(4) . .
C21 N5 Pt2 N12 -115.1(6) . 2_666
N6 N5 Pt2 N12 63.3(4) . 2_666
C21 N5 Pt2 N3 105(6) . .
N6 N5 Pt2 N3 -76(6) . .
C21 N5 Pt2 N4 68.0(6) . .
N6 N5 Pt2 N4 -113.6(4) . .
C21 N5 Pt2 Pt1 -179.3(7) . .
N6 N5 Pt2 Pt1 -0.8(3) . .
C15 N3 Pt2 N5 -39(6) . .
C11 N3 Pt2 N5 139(5) . .
C15 N3 Pt2 N12 -178.9(4) . 2_666
C11 N3 Pt2 N12 -0.2(6) . 2_666
C15 N3 Pt2 N4 -1.9(4) . .
C11 N3 Pt2 N4 176.8(6) . .
C15 N3 Pt2 Pt1 -113.8(4) . .
C11 N3 Pt2 Pt1 64.9(6) . .
C16 N4 Pt2 N5 178.6(5) . .
C20 N4 Pt2 N5 5.6(6) . .
C16 N4 Pt2 N12 47(3) . 2_666
C20 N4 Pt2 N12 -126(3) . 2_666
C16 N4 Pt2 N3 0.0(5) . .
C20 N4 Pt2 N3 -173.0(6) . .
C16 N4 Pt2 Pt1 113.9(5) . .
C20 N4 Pt2 Pt1 -59.1(6) . .
N6 Pt1 Pt2 N5 0.6(2) . .
N11 Pt1 Pt2 N5 99.5(2) 2_666 .
N2 Pt1 Pt2 N5 -176.6(2) . .
N1 Pt1 Pt2 N5 -81.0(2) . .
N6 Pt1 Pt2 N12 -97.5(2) . 2_666
N11 Pt1 Pt2 N12 1.4(2) 2_666 2_666
N2 Pt1 Pt2 N12 85.3(2) . 2_666
N1 Pt1 Pt2 N12 -179.1(2) . 2_666
N6 Pt1 Pt2 N3 178.2(2) . .
N11 Pt1 Pt2 N3 -83.0(2) 2_666 .
N2 Pt1 Pt2 N3 0.9(2) . .
N1 Pt1 Pt2 N3 96.5(2) . .
N6 Pt1 Pt2 N4 86.7(2) . .
N11 Pt1 Pt2 N4 -174.5(2) 2_666 .
N2 Pt1 Pt2 N4 -90.6(2) . .
N1 Pt1 Pt2 N4 5.0(2) . .
